data_7035498
loop_
_publ_author_name
'Buvaylo, Elena A.'
'Kokozay, Vladimir N.'
'Linnik, Rostyslav P.'
'Vassilyeva, Olga Yu'
'Skelton, Brian W.'

_publ_section_title
;
 Hybrid organic-inorganic chlorozincate and a molecular zinc complex
 involving the in situ formed imidazo[1,5-a]pyridinium cation:
 serendipitous oxidative cyclization, structures and photophysical
 properties.
;
_journal_issue 30
_journal_name_full 'Dalton transactions (Cambridge, England : 2003)'
_journal_page_first 13735
_journal_page_last 13744
_journal_paper_doi 10.1039/c5dt01491c
_journal_volume 44
_journal_year 2015
_chemical_formula_moiety 'C26 H24 N6, Cl4 Zn'
_chemical_formula_sum 'C26 H24 Cl4 N6 Zn'
_chemical_formula_weight 627.68
_chemical_name_systematic
;
 ?
;
_space_group_IT_number 61
_symmetry_cell_setting orthorhombic
_symmetry_space_group_name_Hall '-P 2ac 2ab'
_symmetry_space_group_name_H-M 'P b c a'
_atom_sites_solution_hydrogens geom
_atom_sites_solution_primary direct
_atom_sites_solution_secondary difmap
_audit_creation_date 2012-11-06T08:56:27-00:00
_audit_creation_method 'WinGX routine CIF_UPDATE'
_audit_update_record
;
2015-06-11 deposited with the CCDC.
2015-06-16 downloaded from the CCDC.
;
_cell_angle_alpha 90
_cell_angle_beta 90
_cell_angle_gamma 90
_cell_formula_units_Z 8
_cell_length_a 9.9759(2)
_cell_length_b 16.3834(6)
_cell_length_c 32.0639(8)
_cell_measurement_reflns_used 7073
_cell_measurement_temperature 100(2)
_cell_measurement_theta_max 30.0948
_cell_measurement_theta_min 3.4531
_cell_volume 5240.5(3)
_computing_cell_refinement
;
        CrysAlisPro, Oxford Diffraction Ltd.,
        Version 1.171.33.52 (release 06-11-2009 CrysAlis171 .NET)
        (compiled Nov  6 2009,16:24:50)
;
_computing_data_collection
;
        CrysAlisPro, Oxford Diffraction Ltd.,
        Version 1.171.33.52 (release 06-11-2009 CrysAlis171 .NET)
        (compiled Nov  6 2009,16:24:50)
;
_computing_data_reduction
;
        CrysAlisPro, Oxford Diffraction Ltd.,
        Version 1.171.33.52 (release 06-11-2009 CrysAlis171 .NET)
        (compiled Nov  6 2009,16:24:50)
;
_computing_molecular_graphics 'OrtepII (Johnson, C. K. (1976)'
_computing_publication_material 'WinGX Farrugia, L. J. (1999)'
_computing_structure_refinement 'SHELXL-97 (Sheldrick, 2008)'
_diffrn_ambient_temperature 100(2)
_diffrn_detector_area_resol_mean 10.4738
_diffrn_measured_fraction_theta_full 0.993
_diffrn_measured_fraction_theta_max 0.954
_diffrn_measurement_device_type 'Oxford Diffraction Gemini diffractometer'
_diffrn_measurement_method '\w scans'
_diffrn_orient_matrix_UB_11 -0.0172734
_diffrn_orient_matrix_UB_12 -0.0419244
_diffrn_orient_matrix_UB_13 -0.0012302
_diffrn_orient_matrix_UB_21 0.006924
_diffrn_orient_matrix_UB_22 0.001466
_diffrn_orient_matrix_UB_23 -0.0220184
_diffrn_orient_matrix_UB_31 0.0686171
_diffrn_orient_matrix_UB_32 -0.0106515
_diffrn_orient_matrix_UB_33 0.0018904
_diffrn_radiation_monochromator graphite
_diffrn_radiation_type MoK\a
_diffrn_radiation_wavelength 0.71073
_diffrn_reflns_av_R_equivalents 0.0625
_diffrn_reflns_av_unetI/netI 0.0587
_diffrn_reflns_limit_h_max 13
_diffrn_reflns_limit_h_min -13
_diffrn_reflns_limit_k_max 22
_diffrn_reflns_limit_k_min -22
_diffrn_reflns_limit_l_max 44
_diffrn_reflns_limit_l_min -44
_diffrn_reflns_number 31098
_diffrn_reflns_theta_full 29
_diffrn_reflns_theta_max 30
_diffrn_reflns_theta_min 3.46
_exptl_absorpt_coefficient_mu 1.374
_exptl_absorpt_correction_T_max 0.975
_exptl_absorpt_correction_T_min 0.795
_exptl_absorpt_correction_type analytical
_exptl_absorpt_process_details
;
      CrysAlisPro, Oxford Diffraction Ltd.,
Analytical numeric absorption correction using a multifaceted crystal
               model based on expressions derived by R.C. Clark & J.S.
        (Clark, R. C. & Reid, J. S. (1995). Acta Cryst. A51, 887-897)

;
_exptl_crystal_colour colourless
_exptl_crystal_density_diffrn 1.591
_exptl_crystal_density_method 'not measured'
_exptl_crystal_description plate
_exptl_crystal_F_000 2560
_exptl_crystal_size_max 0.37
_exptl_crystal_size_mid 0.13
_exptl_crystal_size_min 0.02
_refine_diff_density_max 0.467
_refine_diff_density_min -0.472
_refine_diff_density_rms 0.09
_refine_ls_extinction_method none
_refine_ls_goodness_of_fit_ref 1.019
_refine_ls_hydrogen_treatment constr
_refine_ls_matrix_type full
_refine_ls_number_parameters 336
_refine_ls_number_reflns 7278
_refine_ls_number_restraints 0
_refine_ls_restrained_S_all 1.019
_refine_ls_R_factor_all 0.0687
_refine_ls_R_factor_gt 0.0426
_refine_ls_shift/su_max 0.002
_refine_ls_shift/su_mean 0
_refine_ls_structure_factor_coef Fsqd
_refine_ls_weighting_details 'calc w=1/[\s^2^(Fo^2^)+(0.0275P)^2^+0.9683P] where P=(Fo^2^+2Fc^2^)/3'
_refine_ls_weighting_scheme calc
_refine_ls_wR_factor_gt 0.0727
_refine_ls_wR_factor_ref 0.0791
_reflns_number_gt 5465
_reflns_number_total 7278
_reflns_threshold_expression I>2\s(I)
_cod_data_source_file c5dt01491c2.cif
_cod_data_source_block lv4826a
_cod_depositor_comments 'Adding full bibliography for 7035498--7035500.cif.'
_cod_original_sg_symbol_Hall '-p 2ac 2ab'
_cod_database_code 7035498

loop_
_symmetry_equiv_pos_as_xyz
'x, y, z'
'-x+1/2, -y, z+1/2'
'x+1/2, -y+1/2, -z'
'-x, y+1/2, -z+1/2'
'-x, -y, -z'
'x-1/2, y, -z-1/2'
'-x-1/2, y-1/2, z'
'x, -y-1/2, z-1/2'

loop_
_atom_site_label
_atom_site_type_symbol
_atom_site_fract_x
_atom_site_fract_y
_atom_site_fract_z
_atom_site_U_iso_or_equiv
_atom_site_adp_type
_atom_site_occupancy
_atom_site_symmetry_multiplicity
_atom_site_calc_flag
_atom_site_refinement_flags
Zn1 Zn 0.85089(2) 0.368176(15) 0.886768(8) 0.01271(7) Uani 1 1 d .
Cl1 Cl 0.63050(5) 0.40014(3) 0.878110(17) 0.01819(12) Uani 1 1 d .
Cl2 Cl 0.94463(5) 0.33317(3) 0.824668(17) 0.01671(12) Uani 1 1 d .
Cl3 Cl 0.96031(5) 0.48851(3) 0.903773(18) 0.01816(12) Uani 1 1 d .
Cl4 Cl 0.88564(6) 0.26886(4) 0.933353(19) 0.02398(14) Uani 1 1 d .
C11 C 0.2222(2) 0.01314(13) 0.70369(7) 0.0189(5) Uani 1 1 d .
H11 H 0.1662 -0.0056 0.6817 0.023 Uiso 1 1 calc R
N12 N 0.32114(17) 0.06978(11) 0.70027(6) 0.0161(4) Uani 1 1 d .
C12 C 0.3487(2) 0.11321(14) 0.66078(7) 0.0222(5) Uani 1 1 d .
H12A H 0.3691 0.1706 0.6667 0.033 Uiso 1 1 calc R
H12B H 0.2698 0.11 0.6426 0.033 Uiso 1 1 calc R
H12C H 0.4255 0.0878 0.6468 0.033 Uiso 1 1 calc R
C13 C 0.3821(2) 0.08160(13) 0.73727(7) 0.0158(5) Uani 1 1 d .
N13A N 0.31962(16) 0.03156(11) 0.76501(6) 0.0143(4) Uani 1 1 d .
C14 C 0.3446(2) 0.01890(14) 0.80722(7) 0.0176(5) Uani 1 1 d .
H14 H 0.417 0.0458 0.8207 0.021 Uiso 1 1 calc R
C15 C 0.2644(2) -0.03215(14) 0.82873(8) 0.0207(5) Uani 1 1 d .
H15 H 0.2803 -0.0404 0.8576 0.025 Uiso 1 1 calc R
C16 C 0.1558(2) -0.07413(14) 0.80907(8) 0.0206(5) Uani 1 1 d .
H16 H 0.0988 -0.1084 0.8251 0.025 Uiso 1 1 calc R
C17 C 0.1341(2) -0.06520(14) 0.76774(7) 0.0190(5) Uani 1 1 d .
H17 H 0.0635 -0.0942 0.7545 0.023 Uiso 1 1 calc R
C17A C 0.2176(2) -0.01215(13) 0.74436(7) 0.0156(4) Uani 1 1 d .
C131 C 0.4856(2) 0.14188(13) 0.74759(7) 0.0149(4) Uani 1 1 d .
N132 N 0.47556(17) 0.17376(11) 0.78608(6) 0.0178(4) Uani 1 1 d .
C133 C 0.5633(2) 0.23197(14) 0.79685(8) 0.0203(5) Uani 1 1 d .
H133 H 0.5585 0.2542 0.8242 0.024 Uiso 1 1 calc R
C134 C 0.6609(2) 0.26132(14) 0.76990(8) 0.0217(5) Uani 1 1 d .
H134 H 0.7194 0.304 0.7783 0.026 Uiso 1 1 calc R
C135 C 0.6710(2) 0.22728(14) 0.73083(8) 0.0217(5) Uani 1 1 d .
H135 H 0.7374 0.246 0.7119 0.026 Uiso 1 1 calc R
C136 C 0.5838(2) 0.16565(14) 0.71934(7) 0.0182(5) Uani 1 1 d .
H136 H 0.5908 0.1402 0.6928 0.022 Uiso 1 1 calc R
C21 C 0.3342(2) 0.43939(13) 1.04036(7) 0.0151(4) Uani 1 1 d .
H21 H 0.2875 0.471 1.0605 0.018 Uiso 1 1 calc R
N22 N 0.27834(16) 0.39590(11) 1.00877(6) 0.0134(4) Uani 1 1 d .
C22 C 0.13211(19) 0.38857(14) 1.00330(7) 0.0173(5) Uani 1 1 d .
H22A H 0.1027 0.4252 0.9809 0.026 Uiso 1 1 calc R
H22B H 0.0869 0.4035 1.0293 0.026 Uiso 1 1 calc R
H22C H 0.1095 0.3321 0.996 0.026 Uiso 1 1 calc R
C23 C 0.37359(19) 0.35855(12) 0.98573(7) 0.0123(4) Uani 1 1 d .
N23A N 0.49318(17) 0.37874(10) 1.00355(6) 0.0120(4) Uani 1 1 d .
C24 C 0.62330(19) 0.35693(13) 0.99180(7) 0.0141(4) Uani 1 1 d .
H24 H 0.6387 0.3231 0.9682 0.017 Uiso 1 1 calc R
C25 C 0.7262(2) 0.38515(13) 1.01482(7) 0.0181(5) Uani 1 1 d .
H25 H 0.815 0.3705 1.0072 0.022 Uiso 1 1 calc R
C26 C 0.7059(2) 0.43629(13) 1.05024(7) 0.0182(5) Uani 1 1 d .
H26 H 0.7807 0.4546 1.066 0.022 Uiso 1 1 calc R
C27 C 0.5805(2) 0.45884(13) 1.06149(7) 0.0158(5) Uani 1 1 d .
H27 H 0.5665 0.4937 1.0848 0.019 Uiso 1 1 calc R
C27A C 0.4700(2) 0.42931(13) 1.03777(7) 0.0135(4) Uani 1 1 d .
C231 C 0.35473(19) 0.30847(13) 0.94854(7) 0.0133(4) Uani 1 1 d .
N232 N 0.44818(17) 0.25015(11) 0.94263(6) 0.0153(4) Uani 1 1 d .
C233 C 0.4359(2) 0.20417(14) 0.90864(7) 0.0186(5) Uani 1 1 d .
H233 H 0.5024 0.1638 0.9037 0.022 Uiso 1 1 calc R
C234 C 0.3328(2) 0.21121(14) 0.88005(7) 0.0203(5) Uani 1 1 d .
H234 H 0.3278 0.1759 0.8566 0.024 Uiso 1 1 calc R
C235 C 0.2372(2) 0.27104(15) 0.88646(7) 0.0209(5) Uani 1 1 d .
H235 H 0.1647 0.2775 0.8675 0.025 Uiso 1 1 calc R
C236 C 0.2490(2) 0.32137(14) 0.92100(7) 0.0176(5) Uani 1 1 d .
H236 H 0.1862 0.3639 0.9258 0.021 Uiso 1 1 calc R

loop_
_atom_site_aniso_label
_atom_site_aniso_U_11
_atom_site_aniso_U_22
_atom_site_aniso_U_33
_atom_site_aniso_U_23
_atom_site_aniso_U_13
_atom_site_aniso_U_12
Zn1 0.01332(12) 0.01215(12) 0.01266(13) 0.00014(10) -0.00055(9) 0.00065(9)
Cl1 0.0135(2) 0.0209(3) 0.0201(3) -0.0004(2) -0.00210(19) 0.0007(2)
Cl2 0.0176(2) 0.0189(3) 0.0137(3) -0.0027(2) -0.00093(19) 0.0026(2)
Cl3 0.0162(2) 0.0170(3) 0.0213(3) -0.0062(2) 0.0015(2) -0.0023(2)
Cl4 0.0260(3) 0.0227(3) 0.0233(3) 0.0104(3) 0.0039(2) 0.0065(2)
C11 0.0206(11) 0.0157(11) 0.0203(12) -0.0046(10) -0.0022(9) -0.0003(9)
N12 0.0222(9) 0.0137(9) 0.0123(10) -0.0029(8) 0.0003(7) 0.0013(7)
C12 0.0303(13) 0.0215(12) 0.0148(12) 0.0005(10) -0.0002(9) -0.0034(10)
C13 0.0180(11) 0.0142(11) 0.0151(11) -0.0018(9) 0.0024(8) 0.0030(8)
N13A 0.0141(9) 0.0130(9) 0.0156(10) -0.0022(8) 0.0003(7) 0.0023(7)
C14 0.0171(11) 0.0189(12) 0.0169(12) -0.0011(10) -0.0025(8) 0.0026(9)
C15 0.0249(12) 0.0208(12) 0.0166(12) 0.0002(10) 0.0019(9) 0.0030(10)
C16 0.0185(11) 0.0182(12) 0.0253(13) -0.0008(10) 0.0042(9) -0.0001(9)
C17 0.0164(11) 0.0185(12) 0.0220(13) -0.0034(10) 0.0010(9) 0.0011(9)
C17A 0.0161(10) 0.0130(11) 0.0177(12) -0.0029(9) 0.0015(8) 0.0011(8)
C131 0.0134(10) 0.0125(11) 0.0189(12) 0.0014(9) -0.0007(8) 0.0024(8)
N132 0.0174(9) 0.0171(10) 0.0188(11) -0.0022(9) -0.0009(7) -0.0009(7)
C133 0.0196(11) 0.0206(12) 0.0205(13) -0.0013(10) -0.0040(9) 0.0002(9)
C134 0.0164(11) 0.0198(12) 0.0288(14) 0.0049(11) -0.0076(9) -0.0032(9)
C135 0.0135(11) 0.0242(13) 0.0274(14) 0.0092(11) 0.0005(9) 0.0018(9)
C136 0.0182(11) 0.0179(11) 0.0185(12) 0.0012(10) 0.0002(9) 0.0036(9)
C21 0.0198(11) 0.0139(11) 0.0117(11) -0.0009(9) 0.0007(8) -0.0001(9)
N22 0.0133(9) 0.0134(9) 0.0134(9) 0.0011(8) 0.0014(7) 0.0010(7)
C22 0.0114(10) 0.0216(12) 0.0189(12) -0.0031(10) 0.0009(8) 0.0002(8)
C23 0.0147(10) 0.0095(10) 0.0126(11) 0.0023(8) 0.0008(8) 0.0025(8)
N23A 0.0150(8) 0.0096(9) 0.0115(9) 0.0014(8) 0.0005(6) 0.0001(7)
C24 0.0158(10) 0.0123(11) 0.0143(11) 0.0032(9) 0.0038(8) 0.0023(8)
C25 0.0166(11) 0.0160(11) 0.0217(12) 0.0043(10) -0.0001(9) 0.0005(9)
C26 0.0188(11) 0.0158(12) 0.0200(12) 0.0028(10) -0.0053(9) -0.0004(9)
C27 0.0216(11) 0.0137(11) 0.0120(11) 0.0012(9) -0.0026(8) -0.0039(8)
C27A 0.0177(10) 0.0111(10) 0.0117(11) 0.0018(9) 0.0017(8) 0.0009(8)
C231 0.0136(10) 0.0133(10) 0.0129(11) 0.0025(9) 0.0023(8) -0.0001(8)
N232 0.0167(9) 0.0134(9) 0.0157(10) 0.0001(8) 0.0023(7) 0.0003(7)
C233 0.0212(11) 0.0149(11) 0.0196(13) 0.0007(10) 0.0046(9) 0.0028(9)
C234 0.0287(12) 0.0197(12) 0.0125(12) -0.0029(10) 0.0011(9) -0.0007(10)
C235 0.0208(11) 0.0266(13) 0.0153(12) -0.0004(11) -0.0026(9) 0.0016(10)
C236 0.0165(11) 0.0194(12) 0.0169(12) 0.0027(10) 0.0004(8) 0.0049(9)

loop_
_atom_type_symbol
_atom_type_description
_atom_type_scat_dispersion_real
_atom_type_scat_dispersion_imag
_atom_type_scat_source
C C 0.0033 0.0016 'International Tables Vol C Tables 4.2.6.8 and 6.1.1.4'
H H 0 0 'International Tables Vol C Tables 4.2.6.8 and 6.1.1.4'
N N 0.0061 0.0033 'International Tables Vol C Tables 4.2.6.8 and 6.1.1.4'
Cl Cl 0.1484 0.1585 'International Tables Vol C Tables 4.2.6.8 and 6.1.1.4'
Zn Zn 0.2839 1.4301 'International Tables Vol C Tables 4.2.6.8 and 6.1.1.4'

loop_
_exptl_crystal_face_index_h
_exptl_crystal_face_index_k
_exptl_crystal_face_index_l
_exptl_crystal_face_perp_dist
0 -1 0 0.056
0 1 0 0.0774
3 1 1 0.106
-4 3 -1 0.215
-1 -7 -2 0.0769
0 0 1 0.0138
0 0 -1 0.0046

loop_
_geom_angle_atom_site_label_1
_geom_angle_atom_site_label_2
_geom_angle_atom_site_label_3
_geom_angle
Cl4 Zn1 Cl2 109.74(2)
Cl4 Zn1 Cl1 113.49(2)
Cl2 Zn1 Cl1 110.39(2)
Cl4 Zn1 Cl3 112.87(2)
Cl2 Zn1 Cl3 103.11(2)
Cl1 Zn1 Cl3 106.72(2)
N12 C11 C17A 107.94(19)
N12 C11 H11 126
C17A C11 H11 126
C13 N12 C11 110.80(19)
C13 N12 C12 126.94(19)
C11 N12 C12 122.20(19)
N12 C12 H12A 109.5
N12 C12 H12B 109.5
H12A C12 H12B 109.5
N12 C12 H12C 109.5
H12A C12 H12C 109.5
H12B C12 H12C 109.5
N12 C13 N13A 106.38(18)
N12 C13 C131 127.8(2)
N13A C13 C131 125.5(2)
C13 N13A C14 130.05(19)
C13 N13A C17A 109.25(18)
C14 N13A C17A 120.69(18)
C15 C14 N13A 118.9(2)
C15 C14 H14 120.5
N13A C14 H14 120.5
C14 C15 C16 121.5(2)
C14 C15 H15 119.2
C16 C15 H15 119.2
C17 C16 C15 120.1(2)
C17 C16 H16 119.9
C15 C16 H16 119.9
C16 C17 C17A 119.4(2)
C16 C17 H17 120.3
C17A C17 H17 120.3
C11 C17A N13A 105.63(19)
C11 C17A C17 135.1(2)
N13A C17A C17 119.1(2)
N132 C131 C136 122.9(2)
N132 C131 C13 114.60(19)
C136 C131 C13 122.5(2)
C133 N132 C131 117.7(2)
N132 C133 C134 123.0(2)
N132 C133 H133 118.5
C134 C133 H133 118.5
C135 C134 C133 118.6(2)
C135 C134 H134 120.7
C133 C134 H134 120.7
C134 C135 C136 119.5(2)
C134 C135 H135 120.2
C136 C135 H135 120.2
C135 C136 C131 118.3(2)
C135 C136 H136 120.9
C131 C136 H136 120.9
N22 C21 C27A 107.34(19)
N22 C21 H21 126.3
C27A C21 H21 126.3
C23 N22 C21 110.93(17)
C23 N22 C22 126.45(19)
C21 N22 C22 122.52(17)
N22 C22 H22A 109.5
N22 C22 H22B 109.5
H22A C22 H22B 109.5
N22 C22 H22C 109.5
H22A C22 H22C 109.5
H22B C22 H22C 109.5
N22 C23 N23A 106.04(18)
N22 C23 C231 127.67(18)
N23A C23 C231 126.27(18)
C23 N23A C27A 109.19(17)
C23 N23A C24 129.60(18)
C27A N23A C24 121.21(17)
C25 C24 N23A 118.2(2)
C25 C24 H24 120.9
N23A C24 H24 120.9
C24 C25 C26 122.0(2)
C24 C25 H25 119
C26 C25 H25 119
C27 C26 C25 120.3(2)
C27 C26 H26 119.9
C25 C26 H26 119.9
C26 C27 C27A 118.7(2)
C26 C27 H27 120.6
C27A C27 H27 120.6
C21 C27A N23A 106.49(18)
C21 C27A C27 133.9(2)
N23A C27A C27 119.57(18)
N232 C231 C236 122.8(2)
N232 C231 C23 115.09(18)
C236 C231 C23 122.05(19)
C233 N232 C231 116.91(19)
N232 C233 C234 124.4(2)
N232 C233 H233 117.8
C234 C233 H233 117.8
C233 C234 C235 118.3(2)
C233 C234 H234 120.9
C235 C234 H234 120.9
C234 C235 C236 118.8(2)
C234 C235 H235 120.6
C236 C235 H235 120.6
C235 C236 C231 118.8(2)
C235 C236 H236 120.6
C231 C236 H236 120.6

loop_
_geom_bond_atom_site_label_1
_geom_bond_atom_site_label_2
_geom_bond_distance
Zn1 Cl4 2.2359(6)
Zn1 Cl2 2.2734(6)
Zn1 Cl1 2.2771(5)
Zn1 Cl3 2.3185(6)
C11 N12 1.359(3)
C11 C17A 1.369(3)
C11 H11 0.95
N12 C13 1.347(3)
N12 C12 1.478(3)
C12 H12A 0.98
C12 H12B 0.98
C12 H12C 0.98
C13 N13A 1.361(3)
C13 C131 1.467(3)
N13A C14 1.392(3)
N13A C17A 1.410(3)
C14 C15 1.347(3)
C14 H14 0.95
C15 C16 1.429(3)
C15 H15 0.95
C16 C17 1.351(3)
C16 H16 0.95
C17 C17A 1.418(3)
C17 H17 0.95
C131 N132 1.344(3)
C131 C136 1.390(3)
N132 C133 1.340(3)
C133 C134 1.388(3)
C133 H133 0.95
C134 C135 1.375(3)
C134 H134 0.95
C135 C136 1.383(3)
C135 H135 0.95
C136 H136 0.95
C21 N22 1.358(3)
C21 C27A 1.367(3)
C21 H21 0.95
N22 C23 1.350(3)
N22 C22 1.474(2)
C22 H22A 0.98
C22 H22B 0.98
C22 H22C 0.98
C23 N23A 1.364(3)
C23 C231 1.460(3)
N23A C27A 1.394(3)
N23A C24 1.398(3)
C24 C25 1.346(3)
C24 H24 0.95
C25 C26 1.426(3)
C25 H25 0.95
C26 C27 1.353(3)
C26 H26 0.95
C27 C27A 1.424(3)
C27 H27 0.95
C231 N232 1.348(3)
C231 C236 1.391(3)
N232 C233 1.331(3)
C233 C234 1.382(3)
C233 H233 0.95
C234 C235 1.383(3)
C234 H234 0.95
C235 C236 1.386(3)
C235 H235 0.95
C236 H236 0.95
